data_7101709
loop_
_publ_author_name
'Betson, Mark S'
'Bracegirdle, Ann'
'Clayden, Jonathan'
'Helliwell, Madeleine'
'Lund, Andrew'
'Pickworth, Mark'
'Snape, Timothy J'
'Worrall, Christopher P'

_publ_section_title
;
 Achieving conformational control over C-C, C-N and C-O bonds in
 biaryls, N,N'-diarylureas and diaryl ethers: advantages of a relay
 axis.
;
_journal_issue 7
_journal_name_full 'Chemical communications (Cambridge, England)'
_journal_page_first 754
_journal_page_last 756
_journal_paper_doi 10.1039/b614618j
_journal_year 2007
_chemical_absolute_configuration UKN
_chemical_formula_sum 'C22 H29 N3 O2'
_chemical_formula_weight 367.48
_chemical_name_systematic
;
?
;
_space_group_IT_number 43
_symmetry_cell_setting orthorhombic
_symmetry_space_group_name_Hall 'F 2 -2d'
_symmetry_space_group_name_H-M 'F d d 2'
_atom_sites_solution_hydrogens geom
_atom_sites_solution_primary direct
_atom_sites_solution_secondary difmap
_audit_creation_method SHELXL-97
_cell_angle_alpha 90.00
_cell_angle_beta 90.00
_cell_angle_gamma 90.00
_cell_formula_units_Z 16
_cell_length_a 25.675(3)
_cell_length_b 39.811(4)
_cell_length_c 7.9886(8)
_cell_measurement_reflns_used 3901
_cell_measurement_temperature 100(2)
_cell_measurement_theta_max 26.29
_cell_measurement_theta_min 2.59
_cell_volume 8165.5(15)
_computing_cell_refinement 'Bruker SMART'
_computing_data_collection 'Bruker SMART'
_computing_data_reduction 'Bruker SAINT'
_computing_molecular_graphics 'Bruker SHELXTL'
_computing_publication_material 'Bruker SHELXTL'
_computing_structure_refinement 'SHELXL-97 (Sheldrick, 1997)'
_computing_structure_solution 'SHELXS-97 (Sheldrick, 1990)'
_diffrn_ambient_temperature 100(2)
_diffrn_measured_fraction_theta_full 0.998
_diffrn_measured_fraction_theta_max 0.998
_diffrn_measurement_device_type 'CCD area detector'
_diffrn_measurement_method 'phi and omega scans'
_diffrn_radiation_monochromator graphite
_diffrn_radiation_source 'fine-focus sealed tube'
_diffrn_radiation_type MoK\a
_diffrn_radiation_wavelength 0.71073
_diffrn_reflns_av_R_equivalents 0.0430
_diffrn_reflns_av_sigmaI/netI 0.0362
_diffrn_reflns_limit_h_max 32
_diffrn_reflns_limit_h_min -30
_diffrn_reflns_limit_k_max 49
_diffrn_reflns_limit_k_min -39
_diffrn_reflns_limit_l_max 9
_diffrn_reflns_limit_l_min -9
_diffrn_reflns_number 11773
_diffrn_reflns_theta_full 26.50
_diffrn_reflns_theta_max 26.50
_diffrn_reflns_theta_min 1.89
_exptl_absorpt_coefficient_mu 0.077
_exptl_absorpt_correction_type none
_exptl_crystal_colour colourless
_exptl_crystal_density_diffrn 1.196
_exptl_crystal_density_method 'not measured'
_exptl_crystal_description plate
_exptl_crystal_F_000 3168
_exptl_crystal_size_max 0.55
_exptl_crystal_size_mid 0.40
_exptl_crystal_size_min 0.15
_refine_diff_density_max 0.159
_refine_diff_density_min -0.157
_refine_diff_density_rms 0.032
_refine_ls_extinction_method none
_refine_ls_goodness_of_fit_ref 0.985
_refine_ls_hydrogen_treatment constr
_refine_ls_matrix_type full
_refine_ls_number_parameters 250
_refine_ls_number_reflns 2263
_refine_ls_number_restraints 1
_refine_ls_restrained_S_all 0.985
_refine_ls_R_factor_all 0.0355
_refine_ls_R_factor_gt 0.0298
_refine_ls_shift/su_max 0.001
_refine_ls_shift/su_mean 0.000
_refine_ls_structure_factor_coef Fsqd
_refine_ls_weighting_details 'calc w=1/[\s^2^(Fo^2^)+(0.0383P)^2^+0.0000P] where P=(Fo^2^+2Fc^2^)/3'
_refine_ls_weighting_scheme calc
_refine_ls_wR_factor_gt 0.0656
_refine_ls_wR_factor_ref 0.0672
_reflns_number_gt 2012
_reflns_number_total 2263
_reflns_threshold_expression >2sigma(I)
_cod_data_source_file b614618j.txt
_cod_data_source_block s2228
_cod_depositor_comments
;
The following automatic conversions were performed:
'_symmetry_cell_setting' value 'Orthorhombic' changed to 'orthorhombic'
according to '/home/saulius/struct/CIF-dictionaries/cif_core.dic'
dictionary named 'cif_core.dic' version 2.4.1 from 2010-06-29.

Automatic conversion script
Id: cif_fix_enum 1527 2010-12-29 10:47:43Z saulius 
;
_cod_original_sg_symbol_H-M Fdd2
_cod_database_code 7101709

loop_
_symmetry_equiv_pos_as_xyz
'x, y, z'
'-x, -y, z'
'x+1/4, -y+1/4, z+1/4'
'-x+1/4, y+1/4, z+1/4'
'x, y+1/2, z+1/2'
'-x, -y+1/2, z+1/2'
'x+1/4, -y+3/4, z+3/4'
'-x+1/4, y+3/4, z+3/4'
'x+1/2, y, z+1/2'
'-x+1/2, -y, z+1/2'
'x+3/4, -y+1/4, z+3/4'
'-x+3/4, y+1/4, z+3/4'
'x+1/2, y+1/2, z'
'-x+1/2, -y+1/2, z'
'x+3/4, -y+3/4, z+1/4'
'-x+3/4, y+3/4, z+1/4'

loop_
_atom_site_label
_atom_site_type_symbol
_atom_site_fract_x
_atom_site_fract_y
_atom_site_fract_z
_atom_site_U_iso_or_equiv
_atom_site_adp_type
_atom_site_occupancy
_atom_site_symmetry_multiplicity
_atom_site_calc_flag
_atom_site_refinement_flags
O1 O 0.28354(5) 0.06300(3) 0.81687(18) 0.0254(3) Uani 1 1 d .
O2 O 0.10699(5) 0.08449(3) 0.87944(17) 0.0219(3) Uani 1 1 d .
N1 N 0.22313(6) 0.10316(4) 0.7504(2) 0.0190(4) Uani 1 1 d .
N2 N 0.25195(5) 0.09583(4) 1.0262(2) 0.0175(3) Uani 1 1 d .
N3 N 0.14697(5) 0.04561(4) 1.0429(2) 0.0174(3) Uani 1 1 d .
C1 C 0.21875(7) 0.13893(4) 0.7548(2) 0.0174(4) Uani 1 1 d .
C2 C 0.17207(7) 0.15376(5) 0.7102(3) 0.0207(4) Uani 1 1 d .
H2 H 0.1429 0.1401 0.6838 0.025 Uiso 1 1 calc R
C3 C 0.16758(7) 0.18840(5) 0.7036(3) 0.0243(5) Uani 1 1 d .
H3 H 0.1355 0.1984 0.6714 0.029 Uiso 1 1 calc R
C4 C 0.20973(7) 0.20833(5) 0.7439(3) 0.0262(5) Uani 1 1 d .
H4 H 0.2067 0.2321 0.7400 0.031 Uiso 1 1 calc R
C5 C 0.25624(7) 0.19368(5) 0.7899(3) 0.0272(5) Uani 1 1 d .
H5 H 0.2851 0.2074 0.8188 0.033 Uiso 1 1 calc R
C6 C 0.26123(7) 0.15894(5) 0.7943(3) 0.0230(4) Uani 1 1 d .
H6 H 0.2935 0.1490 0.8242 0.028 Uiso 1 1 calc R
C7 C 0.21495(9) 0.08752(5) 0.5876(3) 0.0326(5) Uani 1 1 d .
H7A H 0.2419 0.0952 0.5096 0.049 Uiso 1 1 calc R
H7B H 0.1806 0.0938 0.5446 0.049 Uiso 1 1 calc R
H7C H 0.2169 0.0630 0.5992 0.049 Uiso 1 1 calc R
C8 C 0.25510(7) 0.08591(4) 0.8610(3) 0.0178(4) Uani 1 1 d .
C9 C 0.29523(7) 0.08665(5) 1.1373(3) 0.0224(4) Uani 1 1 d .
H9A H 0.3121 0.0663 1.0951 0.034 Uiso 1 1 calc R
H9B H 0.2818 0.0825 1.2503 0.034 Uiso 1 1 calc R
H9C H 0.3206 0.1050 1.1406 0.034 Uiso 1 1 calc R
C10 C 0.21168(7) 0.11610(4) 1.0987(2) 0.0170(4) Uani 1 1 d .
C11 C 0.22634(7) 0.14495(5) 1.1861(3) 0.0199(4) Uani 1 1 d .
H11 H 0.2617 0.1519 1.1853 0.024 Uiso 1 1 calc R
C12 C 0.18994(7) 0.16356(5) 1.2738(3) 0.0242(4) Uani 1 1 d .
H12 H 0.2005 0.1831 1.3332 0.029 Uiso 1 1 calc R
C13 C 0.13811(7) 0.15386(5) 1.2753(3) 0.0236(4) Uani 1 1 d .
H13 H 0.1131 0.1664 1.3369 0.028 Uiso 1 1 calc R
C14 C 0.12335(7) 0.12569(5) 1.1856(3) 0.0205(4) Uani 1 1 d .
H14 H 0.0877 0.1194 1.1842 0.025 Uiso 1 1 calc R
C15 C 0.15938(7) 0.10627(5) 1.0972(2) 0.0171(4) Uani 1 1 d .
C16 C 0.13676(6) 0.07752(4) 0.9957(2) 0.0174(4) Uani 1 1 d .
C17 C 0.17879(7) 0.03698(5) 1.1908(3) 0.0200(4) Uani 1 1 d .
H17 H 0.1942 0.0584 1.2340 0.024 Uiso 1 1 calc R
C18 C 0.14560(8) 0.02235(5) 1.3293(3) 0.0307(5) Uani 1 1 d .
H18A H 0.1195 0.0389 1.3641 0.046 Uiso 1 1 calc R
H18B H 0.1678 0.0166 1.4249 0.046 Uiso 1 1 calc R
H18C H 0.1280 0.0021 1.2885 0.046 Uiso 1 1 calc R
C19 C 0.22392(8) 0.01384(5) 1.1443(3) 0.0282(5) Uani 1 1 d .
H19A H 0.2104 -0.0086 1.1183 0.042 Uiso 1 1 calc R
H19B H 0.2482 0.0124 1.2385 0.042 Uiso 1 1 calc R
H19C H 0.2421 0.0229 1.0462 0.042 Uiso 1 1 calc R
C20 C 0.12106(7) 0.01727(5) 0.9555(3) 0.0216(4) Uani 1 1 d .
H20 H 0.1339 -0.0038 1.0103 0.026 Uiso 1 1 calc R
C21 C 0.06209(7) 0.01756(5) 0.9772(3) 0.0304(5) Uani 1 1 d .
H21A H 0.0535 0.0195 1.0963 0.046 Uiso 1 1 calc R
H21B H 0.0475 -0.0034 0.9328 0.046 Uiso 1 1 calc R
H21C H 0.0473 0.0367 0.9163 0.046 Uiso 1 1 calc R
C22 C 0.13690(7) 0.01502(5) 0.7736(3) 0.0290(5) Uani 1 1 d .
H22A H 0.1212 0.0336 0.7112 0.043 Uiso 1 1 calc R
H22B H 0.1249 -0.0064 0.7268 0.043 Uiso 1 1 calc R
H22C H 0.1749 0.0163 0.7649 0.043 Uiso 1 1 calc R

loop_
_atom_site_aniso_label
_atom_site_aniso_U_11
_atom_site_aniso_U_22
_atom_site_aniso_U_33
_atom_site_aniso_U_23
_atom_site_aniso_U_13
_atom_site_aniso_U_12
O1 0.0278(7) 0.0214(7) 0.0270(8) -0.0034(6) 0.0026(7) 0.0064(6)
O2 0.0189(7) 0.0229(7) 0.0241(8) 0.0016(6) -0.0068(6) 0.0018(6)
N1 0.0229(8) 0.0166(8) 0.0173(9) -0.0023(7) 0.0006(7) -0.0011(6)
N2 0.0163(7) 0.0169(8) 0.0192(9) -0.0021(7) 0.0009(7) 0.0005(6)
N3 0.0174(7) 0.0170(8) 0.0178(9) 0.0012(7) -0.0011(7) -0.0005(6)
C1 0.0218(9) 0.0170(9) 0.0135(9) 0.0011(8) 0.0048(8) 0.0000(7)
C2 0.0196(9) 0.0220(10) 0.0206(11) -0.0001(9) 0.0014(8) -0.0032(8)
C3 0.0216(10) 0.0245(11) 0.0270(12) 0.0039(9) 0.0034(9) 0.0040(8)
C4 0.0320(11) 0.0169(10) 0.0295(12) 0.0011(9) 0.0046(9) -0.0011(8)
C5 0.0258(10) 0.0227(11) 0.0331(13) 0.0013(9) 0.0002(10) -0.0083(8)
C6 0.0201(9) 0.0233(10) 0.0255(11) 0.0039(9) 0.0002(8) 0.0002(8)
C7 0.0535(14) 0.0250(11) 0.0192(12) -0.0033(9) -0.0039(10) -0.0012(10)
C8 0.0164(9) 0.0163(9) 0.0208(10) 0.0004(8) 0.0022(8) -0.0041(8)
C9 0.0179(9) 0.0255(10) 0.0237(12) 0.0007(9) -0.0024(8) 0.0001(8)
C10 0.0190(9) 0.0174(9) 0.0145(10) 0.0037(8) 0.0008(8) 0.0026(8)
C11 0.0218(10) 0.0196(10) 0.0184(10) 0.0008(8) -0.0009(8) -0.0027(8)
C12 0.0340(11) 0.0183(10) 0.0203(11) -0.0028(9) 0.0002(9) -0.0019(9)
C13 0.0290(10) 0.0223(10) 0.0196(11) 0.0003(9) 0.0035(9) 0.0079(9)
C14 0.0189(9) 0.0228(10) 0.0197(10) 0.0029(9) -0.0004(8) 0.0018(8)
C15 0.0196(9) 0.0176(9) 0.0141(10) 0.0031(8) -0.0003(8) 0.0009(7)
C16 0.0128(8) 0.0224(10) 0.0172(10) 0.0004(8) 0.0030(8) 0.0008(7)
C17 0.0217(9) 0.0182(10) 0.0202(10) 0.0038(8) -0.0047(8) -0.0019(8)
C18 0.0369(12) 0.0303(12) 0.0248(12) 0.0049(10) -0.0007(10) -0.0049(10)
C19 0.0243(10) 0.0249(11) 0.0354(14) 0.0077(10) -0.0064(9) 0.0018(8)
C20 0.0213(9) 0.0162(10) 0.0273(11) -0.0004(9) -0.0023(8) -0.0025(8)
C21 0.0217(10) 0.0298(12) 0.0397(14) -0.0017(10) 0.0005(10) -0.0081(9)
C22 0.0268(11) 0.0294(12) 0.0307(13) -0.0085(10) -0.0040(10) 0.0008(9)

loop_
_atom_type_symbol
_atom_type_description
_atom_type_scat_dispersion_real
_atom_type_scat_dispersion_imag
_atom_type_scat_source
C C 0.0033 0.0016 'International Tables Vol C Tables 4.2.6.8 and 6.1.1.4'
H H 0.0000 0.0000 'International Tables Vol C Tables 4.2.6.8 and 6.1.1.4'
N N 0.0061 0.0033 'International Tables Vol C Tables 4.2.6.8 and 6.1.1.4'
O O 0.0106 0.0060 'International Tables Vol C Tables 4.2.6.8 and 6.1.1.4'

loop_
_geom_angle_atom_site_label_1
_geom_angle_atom_site_label_2
_geom_angle_atom_site_label_3
_geom_angle
C8 N1 C1 121.59(15)
C8 N1 C7 116.24(16)
C1 N1 C7 115.90(16)
C8 N2 C10 126.13(15)
C8 N2 C9 117.56(15)
C10 N2 C9 116.20(16)
C16 N3 C17 123.34(15)
C16 N3 C20 119.76(16)
C17 N3 C20 116.58(15)
C2 C1 C6 119.66(17)
C2 C1 N1 119.17(16)
C6 C1 N1 121.08(16)
C1 C2 C3 120.48(17)
C1 C2 H2 119.8
C3 C2 H2 119.8
C4 C3 C2 119.90(17)
C4 C3 H3 120.1
C2 C3 H3 120.1
C5 C4 C3 119.88(18)
C5 C4 H4 120.1
C3 C4 H4 120.1
C4 C5 C6 120.51(18)
C4 C5 H5 119.7
C6 C5 H5 119.7
C1 C6 C5 119.58(17)
C1 C6 H6 120.2
C5 C6 H6 120.2
N1 C7 H7A 109.5
N1 C7 H7B 109.5
H7A C7 H7B 109.5
N1 C7 H7C 109.5
H7A C7 H7C 109.5
H7B C7 H7C 109.5
O1 C8 N2 121.69(18)
O1 C8 N1 122.65(19)
N2 C8 N1 115.65(16)
N2 C9 H9A 109.5
N2 C9 H9B 109.5
H9A C9 H9B 109.5
N2 C9 H9C 109.5
H9A C9 H9C 109.5
H9B C9 H9C 109.5
C11 C10 C15 119.55(16)
C11 C10 N2 118.09(15)
C15 C10 N2 122.11(15)
C12 C11 C10 120.79(17)
C12 C11 H11 119.6
C10 C11 H11 119.6
C11 C12 C13 120.27(18)
C11 C12 H12 119.9
C13 C12 H12 119.9
C14 C13 C12 118.98(18)
C14 C13 H13 120.5
C12 C13 H13 120.5
C13 C14 C15 121.92(17)
C13 C14 H14 119.0
C15 C14 H14 119.0
C14 C15 C10 118.46(17)
C14 C15 C16 115.71(15)
C10 C15 C16 125.64(16)
O2 C16 N3 122.82(17)
O2 C16 C15 117.97(16)
N3 C16 C15 119.04(16)
N3 C17 C18 111.26(14)
N3 C17 C19 111.47(17)
C18 C17 C19 111.92(17)
N3 C17 H17 107.3
C18 C17 H17 107.3
C19 C17 H17 107.3
C17 C18 H18A 109.5
C17 C18 H18B 109.5
H18A C18 H18B 109.5
C17 C18 H18C 109.5
H18A C18 H18C 109.5
H18B C18 H18C 109.5
C17 C19 H19A 109.5
C17 C19 H19B 109.5
H19A C19 H19B 109.5
C17 C19 H19C 109.5
H19A C19 H19C 109.5
H19B C19 H19C 109.5
N3 C20 C22 112.13(16)
N3 C20 C21 112.70(16)
C22 C20 C21 112.14(18)
N3 C20 H20 106.4
C22 C20 H20 106.4
C21 C20 H20 106.4
C20 C21 H21A 109.5
C20 C21 H21B 109.5
H21A C21 H21B 109.5
C20 C21 H21C 109.5
H21A C21 H21C 109.5
H21B C21 H21C 109.5
C20 C22 H22A 109.5
C20 C22 H22B 109.5
H22A C22 H22B 109.5
C20 C22 H22C 109.5
H22A C22 H22C 109.5
H22B C22 H22C 109.5

loop_
_geom_bond_atom_site_label_1
_geom_bond_atom_site_label_2
_geom_bond_distance
O1 C8 1.220(2)
O2 C16 1.234(2)
N1 C8 1.388(2)
N1 C1 1.429(2)
N1 C7 1.457(3)
N2 C8 1.380(3)
N2 C10 1.434(2)
N2 C9 1.468(2)
N3 C16 1.351(2)
N3 C17 1.477(2)
N3 C20 1.484(2)
C1 C2 1.383(3)
C1 C6 1.387(3)
C2 C3 1.385(3)
C2 H2 0.9500
C3 C4 1.380(3)
C3 H3 0.9500
C4 C5 1.379(3)
C4 H4 0.9500
C5 C6 1.389(3)
C5 H5 0.9500
C6 H6 0.9500
C7 H7A 0.9800
C7 H7B 0.9800
C7 H7C 0.9800
C9 H9A 0.9800
C9 H9B 0.9800
C9 H9C 0.9800
C10 C11 1.396(3)
C10 C15 1.399(2)
C11 C12 1.383(3)
C11 H11 0.9500
C12 C13 1.386(3)
C12 H12 0.9500
C13 C14 1.383(3)
C13 H13 0.9500
C14 C15 1.398(3)
C14 H14 0.9500
C15 C16 1.518(3)
C17 C18 1.513(3)
C17 C19 1.526(3)
C17 H17 1.0000
C18 H18A 0.9800
C18 H18B 0.9800
C18 H18C 0.9800
C19 H19A 0.9800
C19 H19B 0.9800
C19 H19C 0.9800
C20 C22 1.512(3)
C20 C21 1.524(3)
C20 H20 1.0000
C21 H21A 0.9800
C21 H21B 0.9800
C21 H21C 0.9800
C22 H22A 0.9800
C22 H22B 0.9800
C22 H22C 0.9800

loop_
_geom_torsion_atom_site_label_1
_geom_torsion_atom_site_label_2
_geom_torsion_atom_site_label_3
_geom_torsion_atom_site_label_4
_geom_torsion
C8 N1 C1 C2 -148.28(18)
C7 N1 C1 C2 60.6(2)
C8 N1 C1 C6 35.2(3)
C7 N1 C1 C6 -115.9(2)
C6 C1 C2 C3 0.4(3)
N1 C1 C2 C3 -176.12(19)
C1 C2 C3 C4 -0.8(3)
C2 C3 C4 C5 0.3(3)
C3 C4 C5 C6 0.7(3)
C2 C1 C6 C5 0.6(3)
N1 C1 C6 C5 177.02(19)
C4 C5 C6 C1 -1.1(3)
C10 N2 C8 O1 -163.55(16)
C9 N2 C8 O1 20.4(2)
C10 N2 C8 N1 15.2(2)
C9 N2 C8 N1 -160.91(15)
C1 N1 C8 O1 -136.05(18)
C7 N1 C8 O1 15.0(3)
C1 N1 C8 N2 45.3(2)
C7 N1 C8 N2 -163.71(16)
C8 N2 C10 C11 -126.18(19)
C9 N2 C10 C11 49.9(2)
C8 N2 C10 C15 59.7(3)
C9 N2 C10 C15 -124.23(19)
C15 C10 C11 C12 1.2(3)
N2 C10 C11 C12 -173.07(18)
C10 C11 C12 C13 -0.4(3)
C11 C12 C13 C14 -1.1(3)
C12 C13 C14 C15 1.6(3)
C13 C14 C15 C10 -0.8(3)
C13 C14 C15 C16 -176.09(19)
C11 C10 C15 C14 -0.7(3)
N2 C10 C15 C14 173.40(18)
C11 C10 C15 C16 174.14(18)
N2 C10 C15 C16 -11.8(3)
C17 N3 C16 O2 -174.46(16)
C20 N3 C16 O2 -1.2(3)
C17 N3 C16 C15 0.7(2)
C20 N3 C16 C15 174.03(15)
C14 C15 C16 O2 63.3(2)
C10 C15 C16 O2 -111.6(2)
C14 C15 C16 N3 -112.14(19)
C10 C15 C16 N3 72.9(2)
C16 N3 C17 C18 109.32(19)
C20 N3 C17 C18 -64.2(2)
C16 N3 C17 C19 -124.99(19)
C20 N3 C17 C19 61.5(2)
C16 N3 C20 C22 64.4(2)
C17 N3 C20 C22 -121.89(18)
C16 N3 C20 C21 -63.3(2)
C17 N3 C20 C21 110.44(19)

loop_
_cod_related_entry_id
_cod_related_entry_database
_cod_related_entry_code
1 ChemSpider 21149827
